data_4330169
loop_
_publ_author_name
'Peter E. Sues'
'Alan J. Lough'
'Robert H. Morris'

_publ_section_title
;
 Synthesis, Characterization, and Activity of Yttrium(III) Nitrate
 Complexes Bearing Tripodal Phosphine Oxide and Mixed Phosphine-Phosphine
 Oxide Ligands
;
_journal_name_full 'Inorganic Chemistry'
_journal_page_first 9322
_journal_page_last 9332
_journal_paper_doi 10.1021/ic3010147
_journal_volume 51
_journal_year 2012
_chemical_formula_moiety 'C38 H33 N3 O12 P3 Y, C2 H3 N'
_chemical_formula_sum 'C40 H36 N4 O12 P3 Y'
_chemical_formula_weight 946.55
_chemical_name_systematic
; 
 ? 
;
_space_group_IT_number 14
_symmetry_cell_setting monoclinic
_symmetry_space_group_name_Hall '-P 2yn'
_symmetry_space_group_name_H-M 'P 1 21/n 1'
_atom_sites_solution_hydrogens geom
_atom_sites_solution_primary direct
_atom_sites_solution_secondary difmap
_audit_creation_method SHELXL-97
_cell_angle_alpha 90.00
_cell_angle_beta 100.825(2)
_cell_angle_gamma 90.00
_cell_formula_units_Z 4
_cell_length_a 13.9962(5)
_cell_length_b 20.5926(8)
_cell_length_c 15.5985(6)
_cell_measurement_reflns_used 27370
_cell_measurement_temperature 150(1)
_cell_measurement_theta_max 27.5
_cell_measurement_theta_min 2.6
_cell_volume 4415.8(3)
_computing_cell_refinement 'Denzo-SMN (Otwinowski & Minor, 1997)'
_computing_data_collection 'Collect (Nonius B.V., 1997-2002)'
_computing_data_reduction Denzo-SMN
_computing_molecular_graphics 'PLATON (Spek, 2009)'
_computing_publication_material 'SHELXTL V6.1'
_computing_structure_refinement 'SHELXTL V6.1 (Sheldrick, 2008)'
_computing_structure_solution 'SIR-92 (Altomare et al., 1994)'
_diffrn_ambient_temperature 150(1)
_diffrn_detector_area_resol_mean 9
_diffrn_measured_fraction_theta_full 0.995
_diffrn_measured_fraction_theta_max 0.995
_diffrn_measurement_device_type 'Nonius KappaCCD'
_diffrn_measurement_method '\f scans and \w scans with \k offsets'
_diffrn_radiation_monochromator graphite
_diffrn_radiation_source 'fine-focus sealed tube'
_diffrn_radiation_type MoK\a
_diffrn_radiation_wavelength 0.71073
_diffrn_reflns_av_R_equivalents 0.0000
_diffrn_reflns_av_sigmaI/netI 0.1325
_diffrn_reflns_limit_h_max 17
_diffrn_reflns_limit_h_min -18
_diffrn_reflns_limit_k_max 26
_diffrn_reflns_limit_k_min 0
_diffrn_reflns_limit_l_max 20
_diffrn_reflns_limit_l_min 0
_diffrn_reflns_number 10130
_diffrn_reflns_theta_full 27.53
_diffrn_reflns_theta_max 27.53
_diffrn_reflns_theta_min 2.66
_diffrn_standards_number 0
_exptl_absorpt_coefficient_mu 1.493
_exptl_absorpt_correction_T_max 0.873
_exptl_absorpt_correction_T_min 0.687
_exptl_absorpt_correction_type multi-scan
_exptl_absorpt_process_details
;
multi-scan from symmetry-related measurements 
 Sortav (Blessing 1995)
;
_exptl_crystal_colour colourless
_exptl_crystal_density_diffrn 1.424
_exptl_crystal_description plate
_exptl_crystal_F_000 1936
_exptl_crystal_size_max 0.20
_exptl_crystal_size_mid 0.12
_exptl_crystal_size_min 0.10
_platon_squeeze_details
;
During the 
refinement of the structure, electron density peaks were located 
that were believed to be highly disordered 
solvent molecules (possibly acetonitrile/diethylether). Attempts 
made to model the solvent molecule were not successful. 
The SQUEEZE option in PLATON (Spek, 2003) indicated there was a 
large solvent cavity ca. 301A^3^. In the final cycles of refinement, 
this contribution (54 e's)to the 
electron density was removed from the observed data. The 
density, the F(000) value, the molecular weight and the formula are 
given without taking into account the results obtained with the 
SQUEEZE option PLATON (Spek, 2003). Similar treatments of disordered 
solvent molecules were carried out by St\"ahler et al. (2001), 
Cox et al. (2003), Mohamed et al. (2003) and Athimoolam et al. (2005). 
References: 
  
Spek, A. L. (2003). J. Appl. Cryst. 36, 7-13 
  
Athimoolam, S., Kumar, J., Ramakrishnan, V. & Rajaram, R.K. (2005). 
Acta Cryst. E61, m2014-m2017. 
  
Cox, J.P., Kumarasammy, Y., Nahar, L., Sarkar D.S. & Shoeb, M. 
(2003). Acta Cryst. E59, o975-o977. 
  
Mohamed, A.A., Krause Bauer, A.J., Bruce, E.A. & Bruce M.R.M. 
(2003). Acta Cryst. C59, m84-m86. 
  
St\"ahler, R., N\"ather, C. & Bensch, W. (2001). Acta Cryst. 
C57, 26-27. 
;
_refine_diff_density_max 0.477
_refine_diff_density_min -0.594
_refine_diff_density_rms 0.097
_refine_ls_extinction_method none
_refine_ls_goodness_of_fit_ref 0.966
_refine_ls_hydrogen_treatment constr
_refine_ls_matrix_type full
_refine_ls_number_parameters 541
_refine_ls_number_reflns 10130
_refine_ls_number_restraints 0
_refine_ls_restrained_S_all 0.966
_refine_ls_R_factor_all 0.1324
_refine_ls_R_factor_gt 0.0581
_refine_ls_shift/su_max 0.002
_refine_ls_shift/su_mean 0.000
_refine_ls_structure_factor_coef Fsqd
_refine_ls_weighting_details 'calc w=1/[\s^2^(Fo^2^)+(0.0492P)^2^] where P=(Fo^2^+2Fc^2^)/3'
_refine_ls_weighting_scheme calc
_refine_ls_wR_factor_gt 0.1074
_refine_ls_wR_factor_ref 0.1254
_reflns_number_gt 5702
_reflns_number_total 10130
_reflns_threshold_expression I>2\s(I)
_cod_data_source_file ic3010147_si_002_5.cif
_cod_data_source_block k11202_2a
_cod_original_sg_symbol_H-M 'P 21/n'
_cod_database_code 4330169

loop_
_symmetry_equiv_pos_as_xyz
'x, y, z'
'-x+1/2, y+1/2, -z+1/2'
'-x, -y, -z'
'x-1/2, -y-1/2, z-1/2'

loop_
_atom_site_label
_atom_site_type_symbol
_atom_site_fract_x
_atom_site_fract_y
_atom_site_fract_z
_atom_site_U_iso_or_equiv
_atom_site_adp_type
_atom_site_occupancy
_atom_site_symmetry_multiplicity
_atom_site_calc_flag
_atom_site_refinement_flags
Y1 Y 0.45911(3) 0.324589(18) 0.25377(2) 0.02287(11) Uani 1 1 d .
P1 P 0.29528(7) 0.18263(5) 0.23656(6) 0.0230(2) Uani 1 1 d .
P2 P 0.33205(7) 0.27687(5) 0.04432(6) 0.0228(2) Uani 1 1 d .
P3 P 0.20926(7) 0.34512(5) 0.15811(6) 0.0223(2) Uani 1 1 d .
O1 O 0.37573(16) 0.23093(11) 0.26441(16) 0.0248(6) Uani 1 1 d .
O2 O 0.41897(17) 0.29841(12) 0.10984(16) 0.0269(6) Uani 1 1 d .
O3 O 0.30053(17) 0.36020(12) 0.22207(16) 0.0258(6) Uani 1 1 d .
O4 O 0.5184(2) 0.42311(15) 0.32652(19) 0.0535(9) Uani 1 1 d .
O5 O 0.4690(2) 0.43281(14) 0.18729(19) 0.0414(7) Uani 1 1 d .
O6 O 0.5286(3) 0.51670(16) 0.2629(2) 0.0913(15) Uani 1 1 d .
O7 O 0.54908(17) 0.28237(13) 0.39029(17) 0.0318(7) Uani 1 1 d .
O8 O 0.41270(18) 0.32776(13) 0.40137(16) 0.0296(6) Uani 1 1 d .
O9 O 0.4951(2) 0.27412(17) 0.51196(19) 0.0541(9) Uani 1 1 d .
O10 O 0.6188(2) 0.34101(14) 0.2187(2) 0.0471(8) Uani 1 1 d .
O11 O 0.57550(17) 0.24131(13) 0.22528(17) 0.0308(7) Uani 1 1 d .
O12 O 0.7102(2) 0.26374(16) 0.1812(2) 0.0540(9) Uani 1 1 d .
N1 N 0.5053(3) 0.45943(19) 0.2579(3) 0.0483(10) Uani 1 1 d .
N2 N 0.4856(2) 0.29486(16) 0.4372(2) 0.0319(8) Uani 1 1 d .
N3 N 0.6376(2) 0.28189(18) 0.2076(2) 0.0341(8) Uani 1 1 d .
C1 C 0.2214(2) 0.27196(16) 0.0931(2) 0.0197(8) Uani 1 1 d .
H1A H 0.1658 0.2742 0.0425 0.024 Uiso 1 1 calc R
C2 C 0.2064(2) 0.20721(17) 0.1404(2) 0.0240(9) Uani 1 1 d .
H2A H 0.2027 0.1719 0.0968 0.029 Uiso 1 1 calc R
H2B H 0.1421 0.2096 0.1579 0.029 Uiso 1 1 calc R
C3 C 0.2274(3) 0.16982(18) 0.3229(2) 0.0268(9) Uani 1 1 d .
C4 C 0.2641(3) 0.19512(18) 0.4048(2) 0.0301(10) Uani 1 1 d .
H4A H 0.3244 0.2176 0.4149 0.036 Uiso 1 1 calc R
C5 C 0.2127(3) 0.18756(19) 0.4721(3) 0.0373(11) Uani 1 1 d .
H5A H 0.2381 0.2048 0.5282 0.045 Uiso 1 1 calc R
C6 C 0.1254(3) 0.1554(2) 0.4579(3) 0.0465(12) Uani 1 1 d .
H6A H 0.0906 0.1505 0.5042 0.056 Uiso 1 1 calc R
C7 C 0.0879(3) 0.1300(2) 0.3763(3) 0.0505(13) Uani 1 1 d .
H7A H 0.0277 0.1074 0.3666 0.061 Uiso 1 1 calc R
C8 C 0.1388(3) 0.1378(2) 0.3090(3) 0.0369(11) Uani 1 1 d .
H8A H 0.1127 0.1210 0.2527 0.044 Uiso 1 1 calc R
C9 C 0.3454(3) 0.10554(18) 0.2130(2) 0.0239(9) Uani 1 1 d .
C10 C 0.4458(3) 0.09808(19) 0.2324(2) 0.0305(10) Uani 1 1 d .
H10A H 0.4859 0.1332 0.2567 0.037 Uiso 1 1 calc R
C11 C 0.4877(3) 0.0393(2) 0.2162(3) 0.0359(10) Uani 1 1 d .
H11A H 0.5563 0.0344 0.2294 0.043 Uiso 1 1 calc R
C12 C 0.4304(3) -0.0119(2) 0.1813(3) 0.0387(11) Uani 1 1 d .
H12A H 0.4595 -0.0519 0.1702 0.046 Uiso 1 1 calc R
C13 C 0.3302(3) -0.0052(2) 0.1621(3) 0.0475(12) Uani 1 1 d .
H13A H 0.2908 -0.0408 0.1386 0.057 Uiso 1 1 calc R
C14 C 0.2873(3) 0.0532(2) 0.1772(3) 0.0417(11) Uani 1 1 d .
H14A H 0.2186 0.0578 0.1633 0.050 Uiso 1 1 calc R
C15 C 0.3485(3) 0.19640(18) 0.0048(2) 0.0238(9) Uani 1 1 d .
C16 C 0.2723(3) 0.16280(18) -0.0486(3) 0.0304(10) Uani 1 1 d .
H16A H 0.2108 0.1831 -0.0659 0.036 Uiso 1 1 calc R
C17 C 0.2866(3) 0.10029(19) -0.0762(3) 0.0370(11) Uani 1 1 d .
H17A H 0.2354 0.0772 -0.1122 0.044 Uiso 1 1 calc R
C18 C 0.3786(3) 0.0717(2) -0.0496(3) 0.0404(11) Uani 1 1 d .
H18A H 0.3895 0.0289 -0.0684 0.049 Uiso 1 1 calc R
C19 C 0.4529(3) 0.1041(2) 0.0029(3) 0.0360(11) Uani 1 1 d .
H19A H 0.5142 0.0836 0.0206 0.043 Uiso 1 1 calc R
C20 C 0.4383(3) 0.16665(19) 0.0301(2) 0.0309(10) Uani 1 1 d .
H20A H 0.4899 0.1893 0.0661 0.037 Uiso 1 1 calc R
C21 C 0.3101(3) 0.33510(18) -0.0437(2) 0.0255(9) Uani 1 1 d .
C22 C 0.2473(3) 0.32324(19) -0.1219(2) 0.0287(9) Uani 1 1 d .
H22A H 0.2137 0.2830 -0.1307 0.034 Uiso 1 1 calc R
C23 C 0.2331(3) 0.3699(2) -0.1877(3) 0.0346(10) Uani 1 1 d .
H23A H 0.1902 0.3617 -0.2414 0.042 Uiso 1 1 calc R
C24 C 0.2820(3) 0.4285(2) -0.1740(3) 0.0353(10) Uani 1 1 d .
H24A H 0.2726 0.4605 -0.2186 0.042 Uiso 1 1 calc R
C25 C 0.3443(3) 0.44070(19) -0.0962(3) 0.0342(10) Uani 1 1 d .
H25A H 0.3774 0.4811 -0.0874 0.041 Uiso 1 1 calc R
C26 C 0.3588(3) 0.39387(18) -0.0302(3) 0.0301(10) Uani 1 1 d .
H26A H 0.4018 0.4022 0.0234 0.036 Uiso 1 1 calc R
C27 C 0.1751(3) 0.41051(17) 0.0826(2) 0.0225(8) Uani 1 1 d .
C28 C 0.1081(3) 0.4042(2) 0.0059(3) 0.0312(10) Uani 1 1 d .
H28A H 0.0784 0.3633 -0.0095 0.037 Uiso 1 1 calc R
C29 C 0.0841(3) 0.4568(2) -0.0485(3) 0.0389(11) Uani 1 1 d .
H29A H 0.0374 0.4522 -0.1009 0.047 Uiso 1 1 calc R
C30 C 0.1277(4) 0.5158(2) -0.0268(3) 0.0464(13) Uani 1 1 d .
H30A H 0.1118 0.5519 -0.0647 0.056 Uiso 1 1 calc R
C31 C 0.1943(3) 0.5227(2) 0.0497(3) 0.0438(12) Uani 1 1 d .
H31A H 0.2240 0.5637 0.0646 0.053 Uiso 1 1 calc R
C32 C 0.2182(3) 0.47029(18) 0.1048(3) 0.0329(10) Uani 1 1 d .
H32A H 0.2639 0.4752 0.1577 0.039 Uiso 1 1 calc R
C33 C 0.1106(3) 0.33029(17) 0.2140(2) 0.0258(9) Uani 1 1 d .
C34 C 0.0147(3) 0.32784(19) 0.1716(3) 0.0341(10) Uani 1 1 d .
H34A H -0.0010 0.3339 0.1101 0.041 Uiso 1 1 calc R
C35 C -0.0588(3) 0.3165(2) 0.2184(3) 0.0434(12) Uani 1 1 d .
H35A H -0.1248 0.3158 0.1891 0.052 Uiso 1 1 calc R
C36 C -0.0363(3) 0.3063(2) 0.3071(3) 0.0428(12) Uani 1 1 d .
H36A H -0.0867 0.2977 0.3387 0.051 Uiso 1 1 calc R
C37 C 0.0595(3) 0.30845(19) 0.3505(3) 0.0400(12) Uani 1 1 d .
H37A H 0.0745 0.3015 0.4117 0.048 Uiso 1 1 calc R
C38 C 0.1337(3) 0.32080(18) 0.3049(3) 0.0300(9) Uani 1 1 d .
H38A H 0.1994 0.3228 0.3347 0.036 Uiso 1 1 calc R
N1S N 0.2035(5) 0.4079(3) 0.5667(5) 0.144(3) Uani 1 1 d .
C1S C 0.2715(5) 0.3830(3) 0.5941(4) 0.0731(17) Uani 1 1 d .
C2S C 0.3613(4) 0.3502(3) 0.6349(4) 0.0708(17) Uani 1 1 d .
H2S1 H 0.3532 0.3316 0.6909 0.106 Uiso 1 1 calc R
H2S2 H 0.4149 0.3816 0.6446 0.106 Uiso 1 1 calc R
H2S3 H 0.3760 0.3154 0.5965 0.106 Uiso 1 1 calc R

loop_
_atom_site_aniso_label
_atom_site_aniso_U_11
_atom_site_aniso_U_22
_atom_site_aniso_U_33
_atom_site_aniso_U_23
_atom_site_aniso_U_13
_atom_site_aniso_U_12
Y1 0.0230(2) 0.0221(2) 0.0234(2) 0.00047(18) 0.00415(16) -0.00233(17)
P1 0.0244(5) 0.0193(5) 0.0261(5) -0.0002(4) 0.0073(5) -0.0011(4)
P2 0.0231(5) 0.0236(6) 0.0227(5) -0.0011(4) 0.0071(5) 0.0006(4)
P3 0.0246(5) 0.0201(5) 0.0233(5) -0.0009(4) 0.0067(5) 0.0008(4)
O1 0.0239(13) 0.0217(14) 0.0297(15) -0.0013(12) 0.0072(12) -0.0012(11)
O2 0.0229(14) 0.0338(16) 0.0245(14) -0.0028(12) 0.0054(12) -0.0042(12)
O3 0.0284(14) 0.0200(14) 0.0286(15) -0.0034(12) 0.0048(13) -0.0001(11)
O4 0.093(3) 0.0364(19) 0.0330(18) -0.0052(15) 0.0164(18) -0.0242(18)
O5 0.0418(18) 0.0360(18) 0.0422(19) 0.0033(16) -0.0026(15) -0.0076(14)
O6 0.172(4) 0.030(2) 0.079(3) -0.011(2) 0.043(3) -0.050(2)
O7 0.0263(14) 0.0375(17) 0.0332(16) -0.0002(13) 0.0101(13) 0.0023(13)
O8 0.0274(15) 0.0324(16) 0.0279(15) 0.0021(13) 0.0023(13) 0.0040(13)
O9 0.051(2) 0.084(3) 0.0278(18) 0.0199(17) 0.0102(15) 0.0164(18)
O10 0.0362(17) 0.0315(19) 0.078(2) 0.0023(17) 0.0220(17) -0.0047(14)
O11 0.0251(14) 0.0320(16) 0.0363(16) 0.0043(13) 0.0083(13) -0.0003(12)
O12 0.0382(17) 0.068(2) 0.065(2) 0.0151(18) 0.0332(18) 0.0129(16)
N1 0.066(3) 0.031(2) 0.052(3) -0.002(2) 0.024(2) -0.012(2)
N2 0.033(2) 0.037(2) 0.0236(19) -0.0024(17) 0.0008(17) -0.0058(17)
N3 0.0251(18) 0.050(3) 0.0287(19) 0.0070(18) 0.0077(16) -0.0001(18)
C1 0.0168(18) 0.020(2) 0.021(2) 0.0010(16) 0.0006(16) 0.0019(15)
C2 0.023(2) 0.022(2) 0.029(2) -0.0028(17) 0.0090(18) -0.0014(16)
C3 0.025(2) 0.027(2) 0.029(2) 0.0027(19) 0.0069(18) 0.0002(18)
C4 0.039(2) 0.023(2) 0.030(2) 0.0001(18) 0.010(2) -0.0014(18)
C5 0.056(3) 0.028(3) 0.030(2) -0.0011(19) 0.013(2) 0.004(2)
C6 0.051(3) 0.052(3) 0.044(3) 0.005(2) 0.026(3) 0.001(2)
C7 0.037(3) 0.060(3) 0.059(3) 0.008(3) 0.022(3) -0.011(2)
C8 0.034(2) 0.046(3) 0.032(2) -0.003(2) 0.010(2) -0.011(2)
C9 0.032(2) 0.019(2) 0.020(2) 0.0031(16) 0.0048(18) 0.0011(17)
C10 0.033(2) 0.021(2) 0.036(2) -0.0022(18) 0.004(2) 0.0008(18)
C11 0.036(2) 0.032(3) 0.040(3) 0.002(2) 0.008(2) 0.010(2)
C12 0.053(3) 0.025(2) 0.041(3) 0.002(2) 0.016(2) 0.010(2)
C13 0.049(3) 0.026(3) 0.067(3) -0.010(2) 0.010(3) 0.000(2)
C14 0.038(3) 0.029(3) 0.057(3) -0.004(2) 0.008(2) 0.001(2)
C15 0.027(2) 0.028(2) 0.018(2) 0.0031(17) 0.0106(18) 0.0015(17)
C16 0.034(2) 0.028(2) 0.031(2) -0.0031(19) 0.009(2) 0.0027(18)
C17 0.041(3) 0.028(2) 0.043(3) -0.003(2) 0.008(2) 0.001(2)
C18 0.064(3) 0.022(2) 0.041(3) 0.003(2) 0.024(3) 0.014(2)
C19 0.039(3) 0.031(3) 0.040(3) 0.007(2) 0.013(2) 0.014(2)
C20 0.032(2) 0.036(3) 0.027(2) 0.0023(19) 0.0090(19) 0.0044(19)
C21 0.024(2) 0.026(2) 0.029(2) 0.0008(18) 0.0132(19) 0.0030(17)
C22 0.036(2) 0.028(2) 0.023(2) 0.0000(19) 0.0067(19) -0.0051(19)
C23 0.041(3) 0.038(3) 0.025(2) 0.002(2) 0.006(2) -0.002(2)
C24 0.039(2) 0.036(3) 0.034(3) 0.007(2) 0.013(2) 0.002(2)
C25 0.038(2) 0.025(2) 0.044(3) 0.003(2) 0.018(2) -0.0016(19)
C26 0.033(2) 0.028(2) 0.030(2) -0.0023(19) 0.0077(19) -0.0028(19)
C27 0.024(2) 0.022(2) 0.023(2) -0.0015(17) 0.0087(18) 0.0020(17)
C28 0.032(2) 0.028(2) 0.035(2) 0.003(2) 0.011(2) 0.0050(19)
C29 0.045(3) 0.043(3) 0.029(2) 0.007(2) 0.008(2) 0.013(2)
C30 0.064(3) 0.034(3) 0.046(3) 0.016(2) 0.022(3) 0.016(2)
C31 0.066(3) 0.022(2) 0.047(3) -0.001(2) 0.020(3) -0.003(2)
C32 0.043(3) 0.023(2) 0.033(2) -0.0040(19) 0.009(2) -0.0004(19)
C33 0.035(2) 0.015(2) 0.031(2) -0.0029(17) 0.015(2) 0.0046(17)
C34 0.030(2) 0.039(3) 0.035(2) -0.009(2) 0.011(2) -0.005(2)
C35 0.031(2) 0.051(3) 0.053(3) -0.014(2) 0.020(2) -0.009(2)
C36 0.048(3) 0.037(3) 0.053(3) -0.007(2) 0.034(3) -0.006(2)
C37 0.060(3) 0.030(3) 0.037(3) 0.006(2) 0.028(3) 0.010(2)
C38 0.036(2) 0.023(2) 0.034(2) 0.0007(19) 0.013(2) 0.0061(18)
N1S 0.116(6) 0.122(6) 0.173(7) 0.069(5) -0.026(5) 0.021(5)
C1S 0.082(5) 0.074(5) 0.064(4) 0.011(3) 0.016(4) -0.007(4)
C2S 0.053(3) 0.070(4) 0.095(5) -0.021(3) 0.029(3) -0.004(3)

loop_
_atom_type_symbol
_atom_type_description
_atom_type_scat_dispersion_real
_atom_type_scat_dispersion_imag
_atom_type_scat_source
C C 0.0033 0.0016 'International Tables Vol C Tables 4.2.6.8 and 6.1.1.4'
H H 0.0000 0.0000 'International Tables Vol C Tables 4.2.6.8 and 6.1.1.4'
P P 0.1023 0.0942 'International Tables Vol C Tables 4.2.6.8 and 6.1.1.4'
O O 0.0106 0.0060 'International Tables Vol C Tables 4.2.6.8 and 6.1.1.4'
N N 0.0061 0.0033 'International Tables Vol C Tables 4.2.6.8 and 6.1.1.4'
Y Y -2.7962 3.5667 'International Tables Vol C Tables 4.2.6.8 and 6.1.1.4'

loop_
_geom_angle_atom_site_label_1
_geom_angle_atom_site_label_2
_geom_angle_atom_site_label_3
_geom_angle
O2 Y1 O1 80.57(9)
O2 Y1 O3 79.28(8)
O1 Y1 O3 78.39(8)
O2 Y1 O4 131.89(9)
O1 Y1 O4 145.06(9)
O3 Y1 O4 93.80(10)
O2 Y1 O7 140.70(9)
O1 Y1 O7 79.68(9)
O3 Y1 O7 128.63(8)
O4 Y1 O7 79.10(10)
O2 Y1 O10 82.98(10)
O1 Y1 O10 129.95(9)
O3 Y1 O10 143.18(10)
O4 Y1 O10 74.71(10)
O7 Y1 O10 84.21(10)
O2 Y1 O11 72.90(9)
O1 Y1 O11 77.80(8)
O3 Y1 O11 145.81(9)
O4 Y1 O11 119.55(10)
O7 Y1 O11 69.91(8)
O10 Y1 O11 52.18(9)
O2 Y1 O5 79.78(10)
O1 Y1 O5 149.77(9)
O3 Y1 O5 75.55(9)
O4 Y1 O5 52.68(10)
O7 Y1 O5 129.14(9)
O10 Y1 O5 69.69(10)
O11 Y1 O5 117.44(9)
O2 Y1 O8 148.64(8)
O1 Y1 O8 74.36(8)
O3 Y1 O8 77.48(8)
O4 Y1 O8 70.70(9)
O7 Y1 O8 51.96(8)
O10 Y1 O8 127.78(10)
O11 Y1 O8 118.56(8)
O5 Y1 O8 113.96(9)
O2 Y1 N1 105.44(10)
O1 Y1 N1 160.28(9)
O3 Y1 N1 84.25(10)
O4 Y1 N1 26.74(10)
O7 Y1 N1 104.57(11)
O10 Y1 N1 69.75(10)
O11 Y1 N1 121.86(10)
O5 Y1 N1 25.94(9)
O8 Y1 N1 92.91(10)
O2 Y1 N3 75.18(9)
O1 Y1 N3 103.97(9)
O3 Y1 N3 153.50(9)
O4 Y1 N3 97.95(11)
O7 Y1 N3 77.13(9)
O10 Y1 N3 25.98(9)
O11 Y1 N3 26.27(9)
O5 Y1 N3 92.92(10)
O8 Y1 N3 128.86(9)
N1 Y1 N3 95.73(11)
O2 Y1 N2 153.10(9)
O1 Y1 N2 73.72(9)
O3 Y1 N2 102.72(9)
O4 Y1 N2 74.99(10)
O7 Y1 N2 26.11(8)
O10 Y1 N2 107.56(10)
O11 Y1 N2 93.73(9)
O5 Y1 N2 126.95(10)
O8 Y1 N2 25.97(8)
N1 Y1 N2 101.44(11)
N3 Y1 N2 103.24(9)
O1 P1 C9 110.02(16)
O1 P1 C3 110.55(16)
C9 P1 C3 107.64(16)
O1 P1 C2 114.21(15)
C9 P1 C2 107.88(17)
C3 P1 C2 106.25(16)
O2 P2 C15 111.50(16)
O2 P2 C21 108.78(16)
C15 P2 C21 111.44(17)
O2 P2 C1 111.69(15)
C15 P2 C1 105.15(16)
C21 P2 C1 108.22(16)
O3 P3 C33 110.49(16)
O3 P3 C27 111.72(16)
C33 P3 C27 108.23(16)
O3 P3 C1 112.39(15)
C33 P3 C1 106.72(16)
C27 P3 C1 107.06(16)
P1 O1 Y1 154.89(16)
P2 O2 Y1 139.49(13)
P3 O3 Y1 138.10(14)
N1 O4 Y1 96.6(2)
N1 O5 Y1 94.1(2)
N2 O7 Y1 97.4(2)
N2 O8 Y1 93.73(19)
N3 O10 Y1 96.9(2)
N3 O11 Y1 94.8(2)
O6 N1 O5 122.6(4)
O6 N1 O4 120.8(4)
O5 N1 O4 116.6(3)
O6 N1 Y1 177.0(4)
O5 N1 Y1 60.0(2)
O4 N1 Y1 56.63(19)
O9 N2 O8 122.8(3)
O9 N2 O7 120.8(3)
O8 N2 O7 116.4(3)
O9 N2 Y1 171.8(3)
O8 N2 Y1 60.30(17)
O7 N2 Y1 56.50(18)
O12 N3 O10 123.2(3)
O12 N3 O11 121.1(4)
O10 N3 O11 115.8(3)
O12 N3 Y1 175.0(3)
O10 N3 Y1 57.08(16)
O11 N3 Y1 58.93(17)
C2 C1 P3 113.9(2)
C2 C1 P2 116.0(2)
P3 C1 P2 110.63(18)
C2 C1 H1A 105.0
P3 C1 H1A 105.0
P2 C1 H1A 105.0
C1 C2 P1 119.6(3)
C1 C2 H2A 107.4
P1 C2 H2A 107.4
C1 C2 H2B 107.4
P1 C2 H2B 107.4
H2A C2 H2B 107.0
C8 C3 C4 119.3(3)
C8 C3 P1 122.2(3)
C4 C3 P1 118.4(3)
C3 C4 C5 119.9(4)
C3 C4 H4A 120.0
C5 C4 H4A 120.0
C6 C5 C4 120.3(4)
C6 C5 H5A 119.8
C4 C5 H5A 119.8
C5 C6 C7 120.2(4)
C5 C6 H6A 119.9
C7 C6 H6A 119.9
C8 C7 C6 119.5(4)
C8 C7 H7A 120.2
C6 C7 H7A 120.2
C7 C8 C3 120.6(4)
C7 C8 H8A 119.7
C3 C8 H8A 119.7
C10 C9 C14 119.3(3)
C10 C9 P1 118.0(3)
C14 C9 P1 122.7(3)
C11 C10 C9 120.0(4)
C11 C10 H10A 120.0
C9 C10 H10A 120.0
C12 C11 C10 120.4(4)
C12 C11 H11A 119.8
C10 C11 H11A 119.8
C11 C12 C13 120.1(4)
C11 C12 H12A 119.9
C13 C12 H12A 119.9
C12 C13 C14 120.3(4)
C12 C13 H13A 119.9
C14 C13 H13A 119.9
C13 C14 C9 119.9(4)
C13 C14 H14A 120.1
C9 C14 H14A 120.1
C20 C15 C16 119.8(3)
C20 C15 P2 118.5(3)
C16 C15 P2 121.7(3)
C17 C16 C15 120.3(4)
C17 C16 H16A 119.8
C15 C16 H16A 119.8
C16 C17 C18 118.4(4)
C16 C17 H17A 120.8
C18 C17 H17A 120.8
C19 C18 C17 121.5(4)
C19 C18 H18A 119.2
C17 C18 H18A 119.2
C18 C19 C20 119.9(4)
C18 C19 H19A 120.1
C20 C19 H19A 120.1
C19 C20 C15 120.1(4)
C19 C20 H20A 120.0
C15 C20 H20A 120.0
C22 C21 C26 120.1(4)
C22 C21 P2 122.8(3)
C26 C21 P2 117.1(3)
C21 C22 C23 120.4(4)
C21 C22 H22A 119.8
C23 C22 H22A 119.8
C24 C23 C22 119.3(4)
C24 C23 H23A 120.3
C22 C23 H23A 120.3
C25 C24 C23 120.6(4)
C25 C24 H24A 119.7
C23 C24 H24A 119.7
C24 C25 C26 120.2(4)
C24 C25 H25A 119.9
C26 C25 H25A 119.9
C21 C26 C25 119.4(4)
C21 C26 H26A 120.3
C25 C26 H26A 120.3
C28 C27 C32 119.5(4)
C28 C27 P3 123.5(3)
C32 C27 P3 117.0(3)
C29 C28 C27 120.5(4)
C29 C28 H28A 119.7
C27 C28 H28A 119.7
C30 C29 C28 119.9(4)
C30 C29 H29A 120.1
C28 C29 H29A 120.1
C29 C30 C31 120.1(4)
C29 C30 H30A 119.9
C31 C30 H30A 119.9
C30 C31 C32 120.2(4)
C30 C31 H31A 119.9
C32 C31 H31A 119.9
C31 C32 C27 119.8(4)
C31 C32 H32A 120.1
C27 C32 H32A 120.1
C34 C33 C38 119.8(3)
C34 C33 P3 122.7(3)
C38 C33 P3 117.4(3)
C33 C34 C35 120.2(4)
C33 C34 H34A 119.9
C35 C34 H34A 119.9
C36 C35 C34 120.1(4)
C36 C35 H35A 119.9
C34 C35 H35A 119.9
C35 C36 C37 120.2(4)
C35 C36 H36A 119.9
C37 C36 H36A 119.9
C36 C37 C38 120.3(4)
C36 C37 H37A 119.8
C38 C37 H37A 119.8
C37 C38 C33 119.2(4)
C37 C38 H38A 120.4
C33 C38 H38A 120.4
N1S C1S C2S 177.2(8)
C1S C2S H2S1 109.5
C1S C2S H2S2 109.5
H2S1 C2S H2S2 109.5
C1S C2S H2S3 109.5
H2S1 C2S H2S3 109.5
H2S2 C2S H2S3 109.5

loop_
_geom_bond_atom_site_label_1
_geom_bond_atom_site_label_2
_geom_bond_distance
Y1 O2 2.274(2)
Y1 O1 2.276(2)
Y1 O3 2.301(2)
Y1 O4 2.396(3)
Y1 O7 2.423(3)
Y1 O10 2.423(3)
Y1 O11 2.462(2)
Y1 O5 2.473(3)
Y1 O8 2.508(2)
Y1 N1 2.849(4)
Y1 N3 2.865(3)
Y1 N2 2.881(3)
P1 O1 1.504(2)
P1 C9 1.801(4)
P1 C3 1.808(3)
P1 C2 1.831(4)
P2 O2 1.501(3)
P2 C15 1.798(4)
P2 C21 1.806(4)
P2 C1 1.852(3)
P3 O3 1.498(3)
P3 C33 1.793(3)
P3 C27 1.794(4)
P3 C1 1.842(3)
O4 N1 1.290(4)
O5 N1 1.250(4)
O6 N1 1.222(4)
O7 N2 1.279(4)
O8 N2 1.264(4)
O9 N2 1.226(4)
O10 N3 1.264(4)
O11 N3 1.273(4)
O12 N3 1.224(4)
C1 C2 1.557(5)
C1 H1A 1.0000
C2 H2A 0.9900
C2 H2B 0.9900
C3 C8 1.385(5)
C3 C4 1.386(5)
C4 C5 1.388(5)
C4 H4A 0.9500
C5 C6 1.370(6)
C5 H5A 0.9500
C6 C7 1.385(6)
C6 H6A 0.9500
C7 C8 1.384(5)
C7 H7A 0.9500
C8 H8A 0.9500
C9 C10 1.389(5)
C9 C14 1.401(5)
C10 C11 1.388(5)
C10 H10A 0.9500
C11 C12 1.373(6)
C11 H11A 0.9500
C12 C13 1.384(6)
C12 H12A 0.9500
C13 C14 1.384(6)
C13 H13A 0.9500
C14 H14A 0.9500
C15 C20 1.388(5)
C15 C16 1.405(5)
C16 C17 1.383(5)
C16 H16A 0.9500
C17 C18 1.406(6)
C17 H17A 0.9500
C18 C19 1.369(6)
C18 H18A 0.9500
C19 C20 1.384(5)
C19 H19A 0.9500
C20 H20A 0.9500
C21 C22 1.384(5)
C21 C26 1.386(5)
C22 C23 1.393(5)
C22 H22A 0.9500
C23 C24 1.382(5)
C23 H23A 0.9500
C24 C25 1.378(6)
C24 H24A 0.9500
C25 C26 1.397(5)
C25 H25A 0.9500
C26 H26A 0.9500
C27 C28 1.380(5)
C27 C32 1.385(5)
C28 C29 1.377(5)
C28 H28A 0.9500
C29 C30 1.374(6)
C29 H29A 0.9500
C30 C31 1.377(6)
C30 H30A 0.9500
C31 C32 1.381(6)
C31 H31A 0.9500
C32 H32A 0.9500
C33 C34 1.381(5)
C33 C38 1.407(5)
C34 C35 1.389(5)
C34 H34A 0.9500
C35 C36 1.377(6)
C35 H35A 0.9500
C36 C37 1.385(6)
C36 H36A 0.9500
C37 C38 1.388(5)
C37 H37A 0.9500
C38 H38A 0.9500
N1S C1S 1.094(7)
C1S C2S 1.464(8)
C2S H2S1 0.9800
C2S H2S2 0.9800
C2S H2S3 0.9800

loop_
_platon_squeeze_void_nr
_platon_squeeze_void_average_x
_platon_squeeze_void_average_y
_platon_squeeze_void_average_z
_platon_squeeze_void_volume
_platon_squeeze_void_count_electrons
_platon_squeeze_void_content
1 0.000 0.000 0.000 100 22 ' '
2 0.221 0.576 0.818 25 3 ' '
3 0.279 0.076 0.682 25 3 ' '
4 0.500 0.500 0.500 100 22 ' '
5 0.721 0.924 0.318 25 3 ' '
6 0.779 0.424 0.182 25 3 ' '
